data_1505205
loop_
_publ_author_name
'Babu, N. Jagadeesh'
'Reddy, L. Sreenivas'
'Nangia, Ashwini'

_publ_section_title
;
 Amide&#x2212;N-Oxide Heterosynthon and Amide Dimer Homosynthon in
 Cocrystals of Carboxamide Drugs and PyridineN-Oxides
;
_journal_issue 3
_journal_name_full 'Molecular Pharmaceutics'
_journal_page_first 417
_journal_paper_doi 10.1021/mp070014c
_journal_volume 4
_journal_year 2007
_chemical_formula_moiety 'C8 H6 N2 O2, C4 H4 N2 O3'
_chemical_formula_sum 'C12 H10 N4 O5'
_chemical_formula_weight 290.24
_chemical_name_systematic
; 
 1:1 complex of barbituric acid and quinoxaline-N,N'-oxide 
;
_space_group_IT_number 14
_symmetry_cell_setting monoclinic
_symmetry_space_group_name_Hall '-P 2yn'
_symmetry_space_group_name_H-M 'P 1 21/n 1'
_atom_sites_solution_hydrogens geom
_atom_sites_solution_primary direct
_atom_sites_solution_secondary difmap
_audit_creation_method SHELXL-97
_cell_angle_alpha 90.00
_cell_angle_beta 93.6860(10)
_cell_angle_gamma 90.00
_cell_formula_units_Z 4
_cell_length_a 10.3850(9)
_cell_length_b 7.2222(6)
_cell_length_c 16.3763(14)
_cell_measurement_reflns_used 4912
_cell_measurement_temperature 293(2)
_cell_measurement_theta_max 25.92
_cell_measurement_theta_min 2.26
_cell_volume 1225.72(18)
_computing_cell_refinement 'Bruker SMART'
_computing_data_collection 'Bruker SMART'
_computing_data_reduction 'Bruker SAINT'
_computing_molecular_graphics 'Bruker SHELXTL'
_computing_publication_material 'Bruker SHELXTL'
_computing_structure_refinement 'SHELXL-97 (Sheldrick, 1997)'
_computing_structure_solution 'SHELXS-97 (Sheldrick, 1990)'
_diffrn_ambient_temperature 293(2)
_diffrn_measured_fraction_theta_full 1.000
_diffrn_measured_fraction_theta_max 1.000
_diffrn_measurement_device_type 'CCD area detector'
_diffrn_measurement_method 'phi and omega scans'
_diffrn_radiation_monochromator graphite
_diffrn_radiation_source 'fine-focus sealed tube'
_diffrn_radiation_type MoK\a
_diffrn_radiation_wavelength 0.71073
_diffrn_reflns_av_R_equivalents 0.0306
_diffrn_reflns_av_sigmaI/netI 0.0243
_diffrn_reflns_limit_h_max 12
_diffrn_reflns_limit_h_min -12
_diffrn_reflns_limit_k_max 8
_diffrn_reflns_limit_k_min -8
_diffrn_reflns_limit_l_max 20
_diffrn_reflns_limit_l_min -20
_diffrn_reflns_number 12226
_diffrn_reflns_theta_full 26.04
_diffrn_reflns_theta_max 26.04
_diffrn_reflns_theta_min 2.26
_exptl_absorpt_coefficient_mu 0.126
_exptl_absorpt_correction_T_max 0.9777
_exptl_absorpt_correction_T_min 0.9729
_exptl_absorpt_correction_type multi-scan
_exptl_absorpt_process_details 'Bruker AXS SADABS program'
_exptl_crystal_colour yellow
_exptl_crystal_density_diffrn 1.573
_exptl_crystal_density_method 'not measured'
_exptl_crystal_description block
_exptl_crystal_F_000 600
_exptl_crystal_size_max 0.22
_exptl_crystal_size_mid 0.20
_exptl_crystal_size_min 0.18
_refine_diff_density_max 0.215
_refine_diff_density_min -0.182
_refine_diff_density_rms 0.041
_refine_ls_extinction_method none
_refine_ls_goodness_of_fit_ref 1.029
_refine_ls_hydrogen_treatment mixed
_refine_ls_matrix_type full
_refine_ls_number_parameters 198
_refine_ls_number_reflns 2410
_refine_ls_number_restraints 0
_refine_ls_restrained_S_all 1.029
_refine_ls_R_factor_all 0.0503
_refine_ls_R_factor_gt 0.0381
_refine_ls_shift/su_max 0.001
_refine_ls_shift/su_mean 0.000
_refine_ls_structure_factor_coef Fsqd
_refine_ls_weighting_details 'calc w=1/[\s^2^(Fo^2^)+(0.0572P)^2^+0.1368P] where P=(Fo^2^+2Fc^2^)/3'
_refine_ls_weighting_scheme calc
_refine_ls_wR_factor_gt 0.0949
_refine_ls_wR_factor_ref 0.1018
_reflns_number_gt 1898
_reflns_number_total 2410
_reflns_threshold_expression >2sigma(I)
_cod_data_source_file mp070014csi20070123_112231.cif
_cod_data_source_block an517_m
_cod_depositor_comments
;
The following automatic conversions were performed:

'_symmetry_cell_setting' value 'Monoclinic' changed to 'monoclinic'
according to /home/saulius/struct/CIF-dictionaries/cif_core.dic
dictionary named 'cif_core.dic' version 2.4.1 from 2010-06-29.

Automatic conversion script
Id: cif_fix_values 1715 2011-07-08 13:25:40Z adriana 
;
_cod_original_sg_symbol_H-M 'P2(1)/n  '
_cod_database_code 1505205

loop_
_symmetry_equiv_pos_as_xyz
'x, y, z'
'-x+1/2, y+1/2, -z+1/2'
'-x, -y, -z'
'x-1/2, -y-1/2, z-1/2'

loop_
_atom_site_label
_atom_site_type_symbol
_atom_site_fract_x
_atom_site_fract_y
_atom_site_fract_z
_atom_site_U_iso_or_equiv
_atom_site_adp_type
_atom_site_occupancy
_atom_site_symmetry_multiplicity
_atom_site_calc_flag
_atom_site_refinement_flags
O3 O 0.46022(11) 0.19570(15) 0.05992(6) 0.0426(3) Uani 1 1 d .
C9 C 0.49528(13) 0.1032(2) 0.11959(8) 0.0328(3) Uani 1 1 d .
O5 O 0.62089(14) -0.34394(17) 0.15825(7) 0.0629(4) Uani 1 1 d .
N3 N 0.53233(12) -0.07607(18) 0.11102(7) 0.0350(3) Uani 1 1 d .
O4 O 0.55267(14) 0.09917(18) 0.34329(7) 0.0618(4) Uani 1 1 d .
N4 N 0.59279(13) -0.11579(19) 0.24984(7) 0.0399(3) Uani 1 1 d .
C10 C 0.58497(15) -0.1893(2) 0.17255(9) 0.0384(4) Uani 1 1 d .
C11 C 0.54954(15) 0.0542(2) 0.27205(9) 0.0388(4) Uani 1 1 d .
C12 C 0.49544(15) 0.1772(2) 0.20471(9) 0.0390(4) Uani 1 1 d .
H12A H 0.4072 0.2073 0.2158 0.047 Uiso 1 1 calc R
H12B H 0.5440 0.2920 0.2069 0.047 Uiso 1 1 calc R
N2 N 0.76658(12) 0.20957(17) 1.05578(7) 0.0358(3) Uani 1 1 d .
O2 O 0.77380(12) 0.17048(17) 1.13368(6) 0.0505(3) Uani 1 1 d .
O1 O 0.72096(14) 0.3169(2) 0.81225(7) 0.0651(4) Uani 1 1 d .
C4 C 0.79190(14) 0.1167(2) 0.91637(8) 0.0334(3) Uani 1 1 d .
C3 C 0.80426(13) 0.07797(19) 1.00029(8) 0.0309(3) Uani 1 1 d .
N1 N 0.73875(12) 0.28535(18) 0.88940(8) 0.0403(3) Uani 1 1 d .
C8 C 0.85437(14) -0.0920(2) 1.02783(10) 0.0384(4) Uani 1 1 d .
H8 H 0.8627 -0.1187 1.0835 0.046 Uiso 1 1 calc R
C6 C 0.87775(16) -0.1802(2) 0.88868(12) 0.0524(5) Uani 1 1 d .
H6 H 0.9028 -0.2687 0.8516 0.063 Uiso 1 1 calc R
C5 C 0.82878(16) -0.0150(2) 0.86047(10) 0.0446(4) Uani 1 1 d .
H5 H 0.8202 0.0092 0.8046 0.053 Uiso 1 1 calc R
C1 C 0.70501(16) 0.4071(2) 0.94532(11) 0.0450(4) Uani 1 1 d .
H1 H 0.6705 0.5203 0.9281 0.054 Uiso 1 1 calc R
C2 C 0.71969(16) 0.3704(2) 1.02759(10) 0.0439(4) Uani 1 1 d .
H2 H 0.6963 0.4601 1.0646 0.053 Uiso 1 1 calc R
C7 C 0.89073(16) -0.2180(2) 0.97197(12) 0.0487(4) Uani 1 1 d .
H7 H 0.9248 -0.3311 0.9898 0.058 Uiso 1 1 calc R
H3 H 0.5343(16) -0.116(2) 0.0616(11) 0.046(5) Uiso 1 1 d .
H4 H 0.6306(18) -0.186(3) 0.2890(12) 0.059(6) Uiso 1 1 d .

loop_
_atom_site_aniso_label
_atom_site_aniso_U_11
_atom_site_aniso_U_22
_atom_site_aniso_U_33
_atom_site_aniso_U_23
_atom_site_aniso_U_13
_atom_site_aniso_U_12
O3 0.0527(7) 0.0415(6) 0.0333(6) 0.0049(5) -0.0011(5) 0.0062(5)
C9 0.0315(7) 0.0359(8) 0.0310(8) 0.0003(6) 0.0020(6) -0.0020(6)
O5 0.0978(11) 0.0476(7) 0.0433(7) -0.0021(6) 0.0049(7) 0.0288(7)
N3 0.0429(7) 0.0370(7) 0.0246(6) -0.0032(5) -0.0002(5) 0.0017(6)
O4 0.0948(10) 0.0601(8) 0.0293(6) -0.0117(6) -0.0055(6) 0.0062(7)
N4 0.0510(8) 0.0423(8) 0.0258(6) 0.0011(6) -0.0027(6) 0.0067(6)
C10 0.0456(9) 0.0399(9) 0.0297(8) -0.0003(6) 0.0029(6) 0.0059(7)
C11 0.0440(9) 0.0426(9) 0.0294(8) -0.0046(7) -0.0007(6) -0.0044(7)
C12 0.0452(9) 0.0369(8) 0.0350(8) -0.0050(7) 0.0035(7) 0.0030(7)
N2 0.0405(7) 0.0387(7) 0.0283(6) -0.0049(5) 0.0023(5) -0.0092(6)
O2 0.0674(8) 0.0599(8) 0.0241(5) -0.0048(5) 0.0022(5) -0.0170(6)
O1 0.0760(9) 0.0834(10) 0.0353(7) 0.0224(6) -0.0017(6) 0.0060(7)
C4 0.0329(8) 0.0379(8) 0.0293(7) 0.0000(6) 0.0016(6) -0.0056(6)
C3 0.0297(7) 0.0336(8) 0.0293(7) -0.0015(6) 0.0009(6) -0.0068(6)
N1 0.0424(7) 0.0452(8) 0.0330(7) 0.0093(6) -0.0008(6) -0.0028(6)
C8 0.0364(8) 0.0366(8) 0.0415(8) 0.0074(7) -0.0036(6) -0.0058(7)
C6 0.0482(10) 0.0465(10) 0.0640(12) -0.0201(9) 0.0158(9) -0.0034(8)
C5 0.0467(9) 0.0544(10) 0.0334(8) -0.0092(7) 0.0084(7) -0.0088(8)
C1 0.0473(9) 0.0320(8) 0.0557(10) 0.0065(8) 0.0021(8) 0.0003(7)
C2 0.0494(10) 0.0335(8) 0.0496(10) -0.0092(7) 0.0091(8) -0.0029(7)
C7 0.0399(9) 0.0335(9) 0.0725(12) -0.0001(8) 0.0018(8) -0.0002(7)

loop_
_atom_type_symbol
_atom_type_description
_atom_type_scat_dispersion_real
_atom_type_scat_dispersion_imag
_atom_type_scat_source
C C 0.0033 0.0016 'International Tables Vol C Tables 4.2.6.8 and 6.1.1.4'
H H 0.0000 0.0000 'International Tables Vol C Tables 4.2.6.8 and 6.1.1.4'
N N 0.0061 0.0033 'International Tables Vol C Tables 4.2.6.8 and 6.1.1.4'
O O 0.0106 0.0060 'International Tables Vol C Tables 4.2.6.8 and 6.1.1.4'

loop_
_geom_angle_atom_site_label_1
_geom_angle_atom_site_label_2
_geom_angle_atom_site_label_3
_geom_angle
O3 C9 N3 120.68(13)
O3 C9 C12 122.31(14)
N3 C9 C12 116.97(13)
C9 N3 C10 126.06(13)
C9 N3 H3 116.2(12)
C10 N3 H3 117.0(12)
C11 N4 C10 126.42(13)
C11 N4 H4 117.2(12)
C10 N4 H4 116.4(12)
O5 C10 N4 122.52(14)
O5 C10 N3 121.28(14)
N4 C10 N3 116.20(14)
O4 C11 N4 120.63(15)
O4 C11 C12 122.49(15)
N4 C11 C12 116.85(12)
C9 C12 C11 116.97(13)
C9 C12 H12A 108.1
C11 C12 H12A 108.1
C9 C12 H12B 108.1
C11 C12 H12B 108.1
H12A C12 H12B 107.3
O2 N2 C2 121.68(13)
O2 N2 C3 119.41(13)
C2 N2 C3 118.86(13)
C5 C4 N1 120.52(14)
C5 C4 C3 119.86(15)
N1 C4 C3 119.59(13)
N2 C3 C8 120.35(13)
N2 C3 C4 119.59(13)
C8 C3 C4 120.07(13)
O1 N1 C1 122.07(14)
O1 N1 C4 119.62(14)
C1 N1 C4 118.29(13)
C7 C8 C3 118.96(15)
C7 C8 H8 120.5
C3 C8 H8 120.5
C5 C6 C7 120.95(16)
C5 C6 H6 119.5
C7 C6 H6 119.5
C6 C5 C4 119.14(16)
C6 C5 H5 120.4
C4 C5 H5 120.4
N1 C1 C2 122.00(15)
N1 C1 H1 119.0
C2 C1 H1 119.0
N2 C2 C1 121.63(15)
N2 C2 H2 119.2
C1 C2 H2 119.2
C8 C7 C6 121.02(16)
C8 C7 H7 119.5
C6 C7 H7 119.5

loop_
_geom_bond_atom_site_label_1
_geom_bond_atom_site_label_2
_geom_bond_distance
O3 C9 1.2198(17)
C9 N3 1.361(2)
C9 C12 1.493(2)
O5 C10 1.2055(19)
N3 C10 1.3826(19)
N3 H3 0.861(18)
O4 C11 1.2094(17)
N4 C11 1.365(2)
N4 C10 1.3700(19)
N4 H4 0.89(2)
C11 C12 1.497(2)
C12 H12A 0.9700
C12 H12B 0.9700
N2 O2 1.3040(16)
N2 C2 1.331(2)
N2 C3 1.3884(18)
O1 N1 1.2854(16)
C4 C5 1.391(2)
C4 N1 1.397(2)
C4 C3 1.4003(19)
C3 C8 1.397(2)
N1 C1 1.332(2)
C8 C7 1.360(2)
C8 H8 0.9300
C6 C5 1.366(3)
C6 C7 1.389(3)
C6 H6 0.9300
C5 H5 0.9300
C1 C2 1.372(2)
C1 H1 0.9300
C2 H2 0.9300
C7 H7 0.9300
